data_7251613
loop_
_publ_author_name
'Qiu, Nicholas P.'
'Eradeh, Ramin'
'Britt, Liam H.'
'Zhao, Yuming'

_publ_section_title
;
 Fusion of pyrene and phenanthrene through
 5<i>H</i>-imidazo[1,2-<i>a</i>]azepine scaffolds: structural tuning for
 fluorescence labeling and bacterial imaging.
;
_journal_issue 9
_journal_name_full 'Physical chemistry chemical physics : PCCP'
_journal_page_first 5880
_journal_page_last 5893
_journal_paper_doi 10.1039/d5cp02942b
_journal_volume 28
_journal_year 2026
_chemical_formula_moiety 'C18 H B F15 O, C32 H17 N2 O'
_chemical_formula_sum 'C50 H18 B F15 N2 O2'
_chemical_formula_weight 974.47
_space_group_crystal_system monoclinic
_space_group_IT_number 14
_space_group_name_Hall '-P 2ybc'
_space_group_name_H-M_alt 'P 1 21/c 1'
_atom_sites_solution_hydrogens mixed
_atom_sites_solution_primary dual
_audit_block_doi 10.5517/ccdc.csd.cc2mkyhn
_audit_creation_date 2024-05-15
_audit_creation_method
;
Olex2 1.5-ac6-016
(compiled 2024.01.13 svn.r2f8d729c for Rigaku Oxford Diffraction, GUI svn.r6897)
;
_audit_update_record
;
2025-03-10 deposited with the CCDC.	2026-01-26 downloaded from the CCDC.
;
_cell_angle_alpha 90
_cell_angle_beta 97.4280(10)
_cell_angle_gamma 90
_cell_formula_units_Z 4
_cell_length_a 15.61620(10)
_cell_length_b 7.91840(10)
_cell_length_c 30.8317(3)
_cell_measurement_reflns_used 18671
_cell_measurement_temperature 100(2)
_cell_measurement_theta_max 78.1950
_cell_measurement_theta_min 2.8400
_cell_volume 3780.51(7)
_computing_cell_refinement 'CrysAlisPro 1.171.43.120a (Rigaku OD, 2024)'
_computing_data_collection 'CrysAlisPro system (CCD 43.120a (release 16-04-2024))'
_computing_data_reduction 'CrysAlisPro 1.171.43.120a (Rigaku OD, 2024)'
_computing_molecular_graphics 'Olex2 1.5-ac6-016 (Dolomanov et al., 2009)'
_computing_publication_material 'Olex2 1.5-ac6-016 (Dolomanov et al., 2009)'
_computing_structure_refinement 'SHELXL 2018/3 (Sheldrick, 2015)'
_computing_structure_solution 'SHELXT 2018/2 (Sheldrick, 2018)'
_diffrn_ambient_environment N~2~
_diffrn_ambient_temperature 100(2)
_diffrn_detector 'Hybrid Pixel Array Detector'
_diffrn_detector_area_resol_mean 10.0000
_diffrn_detector_type HyPix
_diffrn_measured_fraction_theta_full 1.000
_diffrn_measured_fraction_theta_max 0.982
_diffrn_measurement_details
;
List of Runs (angles in degrees, time in seconds):

  # Type    Start    End  Width  t~exp~   \w     \q     \k     \f   Frames
#--------------------------------------------------------------------------
  1  \w   -121.00 -32.00   0.50   18.01    --  -47.13 -38.00 -45.00  178
  2  \w    -35.00  27.00   0.50   18.01    --  -47.13  38.00 108.00  124
  3  \w    -26.00  49.00   0.50   18.01    --   47.13 -38.00 -45.00  150
  4  \w     33.00 121.00   0.50   18.01    --   47.13  38.00 108.00  176
  5  \w   -165.00 -77.00   0.50   72.06    --  -91.75 -38.00 -45.00  176
  6  \w     99.00 178.00   0.50   72.06    --  113.25  38.00 108.00  158
  7  \w    -16.00  28.00   0.50   18.01    --  -47.13  19.00 -30.00   88
  8  \w    -16.00  28.00   0.50   18.01    --  -47.13  19.00  90.00   88
  9  \w    -16.00  28.00   0.50   18.01    --  -47.13  19.00-120.00   88
 10  \w    -85.00 -22.00   0.50   72.06    --  -91.75 125.00 150.00  126
 11  \w    -65.00 -19.00   0.50   72.06    --  -91.75  61.00-150.00   92
 12  \w     41.00  79.00   0.50   72.06    --  113.25 -61.00  30.00   76
 13  \w     41.00  79.00   0.50   72.06    --  113.25 -61.00-180.00   76
 14  \w     41.00  79.00   0.50   72.06    --  113.25 -61.00 -30.00   76
 15  \w     41.00  79.00   0.50   72.06    --  113.25 -61.00   0.00   76
 16  \w     41.00 137.00   0.50   72.06    --  113.25 -77.00-120.00  192
 17  \w     99.00 178.00   0.50   72.06    --  113.25  30.00-120.00  158
 18  \w     41.00  79.00   0.50   72.06    --  113.25 -61.00 -90.00   76
 19  \w     41.00  79.00   0.50   72.06    --  113.25 -61.00  90.00   76
 20  \w     99.00 178.00   0.50   72.06    --  113.25  45.00-180.00  158
 21  \w     96.00 178.00   0.50   72.06    --  113.25  61.00-150.00  164
 22  \w     41.00 137.00   0.50   72.06    --  113.25 -77.00-120.00  192
 23  \w     96.00 178.00   0.50   72.06    --  113.25  61.00 120.00  164
 24  \w     95.00 178.00   0.50   72.06    --  113.25 125.00  30.00  166
 25  \w     95.00 178.00   0.50   72.06    --  113.25 125.00  30.00  166
 26  \w     41.00 106.00   0.50   72.06    --  113.25 -94.00  60.00  130
 27  \w     99.00 178.00   0.50   72.06    --  113.25  45.00 -30.00  158
 28  \w     41.00 106.00   0.50   72.06    --  113.25 -94.00-150.00  130
 29  \w     41.00 106.00   0.50   72.06    --  113.25 -94.00  90.00  130
 30  \w     41.00  79.00   0.50   72.06    --  113.25 -61.00 120.00   76
;
_diffrn_measurement_device 'four-circle diffractometer'
_diffrn_measurement_device_type 'XtaLAB Synergy, Dualflex, HyPix'
_diffrn_measurement_method '\w scans'
_diffrn_orient_matrix_type 'CrysAlisPro convention (1999,Acta A55,543-557)'
_diffrn_orient_matrix_UB_11 0.0803870000
_diffrn_orient_matrix_UB_12 0.0809208000
_diffrn_orient_matrix_UB_13 -0.0156094000
_diffrn_orient_matrix_UB_21 0.0336261000
_diffrn_orient_matrix_UB_22 0.0494986000
_diffrn_orient_matrix_UB_23 0.0474836000
_diffrn_orient_matrix_UB_31 0.0479823000
_diffrn_orient_matrix_UB_32 -0.1698859000
_diffrn_orient_matrix_UB_33 0.0064025000
_diffrn_radiation_monochromator mirror
_diffrn_radiation_probe x-ray
_diffrn_radiation_type 'Cu K\a'
_diffrn_radiation_wavelength 1.54184
_diffrn_reflns_av_R_equivalents 0.0354
_diffrn_reflns_av_unetI/netI 0.0240
_diffrn_reflns_Laue_measured_fraction_full 1.000
_diffrn_reflns_Laue_measured_fraction_max 0.982
_diffrn_reflns_limit_h_max 19
_diffrn_reflns_limit_h_min -18
_diffrn_reflns_limit_k_max 9
_diffrn_reflns_limit_k_min -10
_diffrn_reflns_limit_l_max 37
_diffrn_reflns_limit_l_min -39
_diffrn_reflns_number 49661
_diffrn_reflns_point_group_measured_fraction_full 1.000
_diffrn_reflns_point_group_measured_fraction_max 0.982
_diffrn_reflns_theta_full 67.684
_diffrn_reflns_theta_max 79.706
_diffrn_reflns_theta_min 2.854
_diffrn_source 'micro-focus sealed X-ray tube'
_diffrn_source_type 'PhotonJet (Cu) X-ray Source'
_exptl_absorpt_coefficient_mu 1.373
_exptl_absorpt_correction_T_max 1.00000
_exptl_absorpt_correction_T_min 0.91833
_exptl_absorpt_correction_type multi-scan
_exptl_absorpt_process_details
;
CrysAlisPro 1.171.43.120a (Rigaku Oxford Diffraction, 2024)
Empirical absorption correction using spherical harmonics,
implemented in SCALE3 ABSPACK scaling algorithm.
;
_exptl_crystal_colour yellow
_exptl_crystal_colour_primary yellow
_exptl_crystal_density_diffrn 1.712
_exptl_crystal_description prism
_exptl_crystal_F_000 1952
_exptl_crystal_size_max 0.086
_exptl_crystal_size_mid 0.063
_exptl_crystal_size_min 0.05
_refine_diff_density_max 0.620
_refine_diff_density_min -0.244
_refine_diff_density_rms 0.053
_refine_ls_extinction_method none
_refine_ls_goodness_of_fit_ref 1.026
_refine_ls_hydrogen_treatment mixed
_refine_ls_matrix_type full
_refine_ls_number_parameters 639
_refine_ls_number_reflns 8087
_refine_ls_number_restraints 0
_refine_ls_restrained_S_all 1.026
_refine_ls_R_factor_all 0.0505
_refine_ls_R_factor_gt 0.0403
_refine_ls_shift/su_max 0.000
_refine_ls_shift/su_mean 0.000
_refine_ls_structure_factor_coef Fsqd
_refine_ls_weighting_details 'w=1/[\s^2^(Fo^2^)+(0.0525P)^2^+2.7286P] where P=(Fo^2^+2Fc^2^)/3'
_refine_ls_weighting_scheme calc
_refine_ls_wR_factor_gt 0.1040
_refine_ls_wR_factor_ref 0.1110
_reflns_Friedel_coverage 0.000
_reflns_number_gt 6676
_reflns_number_total 8087
_reflns_threshold_expression 'I > 2\s(I)'
_cod_data_source_file d5cp02942b2.cif
_cod_data_source_block lb-01-007
_cod_depositor_comments 'Adding full bibliography for 7251612--7251614.cif.'
_cod_database_code 7251613
_shelx_shelxl_version_number 2018/3
_chemical_oxdiff_formula C50H17BF16N2O
_shelx_space_group_comment
;
The symmetry employed for this shelxl refinement is uniquely defined
by the following loop, which should always be used as a source of
symmetry information in preference to the above space-group names.
They are only intended as comments.
;
_shelx_estimated_absorpt_t_max 0.935
_shelx_estimated_absorpt_t_min 0.891
_olex2_refinement_description
;
1. Fixed Uiso
 At 1.2 times of:
  All C(H) groups
2.a Aromatic/amide H refined with riding coordinates:
 C4(H4), C5(H5), C6(H6), C8(H8), C9(H9), C11(H11), C12(H12), C13(H13),
 C20(H20), C21(H21), C22(H22), C24(H24), C25(H25), C27(H27), C28(H28), C29(H29)
;
_olex2_submission_special_instructions 'No special instructions were received'
_oxdiff_exptl_absorpt_empirical_details
;
Empirical correction (ABSPACK) includes:
- Absorption correction using spherical harmonics
- Frame scaling
;
_oxdiff_exptl_absorpt_empirical_full_max 1.270
_oxdiff_exptl_absorpt_empirical_full_min 0.832

loop_
_space_group_symop_operation_xyz
'x, y, z'
'-x, y+1/2, -z+1/2'
'-x, -y, -z'
'x, -y-1/2, z-1/2'

loop_
_atom_site_label
_atom_site_type_symbol
_atom_site_fract_x
_atom_site_fract_y
_atom_site_fract_z
_atom_site_U_iso_or_equiv
_atom_site_adp_type
_atom_site_occupancy
_atom_site_site_symmetry_order
_atom_site_calc_flag
_atom_site_refinement_flags_posn
_atom_site_refinement_flags_adp
_atom_site_refinement_flags_occupancy
_atom_site_disorder_assembly
_atom_site_disorder_group
F1 F 0.43951(6) 0.85015(13) 0.28336(3) 0.0271(2) Uani 1 1 d . . . . .
F2 F 0.57773(6) 0.65311(15) 0.28591(4) 0.0320(2) Uani 1 1 d . . . . .
F3 F 0.56622(7) 0.31563(15) 0.30416(4) 0.0320(2) Uani 1 1 d . . . . .
F4 F 0.41113(7) 0.18228(14) 0.31536(4) 0.0325(2) Uani 1 1 d . . . . .
F5 F 0.27038(6) 0.37201(13) 0.30971(4) 0.0289(2) Uani 1 1 d . . . . .
F6 F 0.23640(8) 0.52577(15) 0.21904(4) 0.0371(3) Uani 1 1 d . . . . .
F7 F 0.22966(9) 0.60252(17) 0.13388(4) 0.0432(3) Uani 1 1 d . . . . .
F8 F 0.22486(8) 0.92870(17) 0.10723(3) 0.0382(3) Uani 1 1 d . . . . .
F9 F 0.23828(8) 1.18013(15) 0.16792(4) 0.0358(3) Uani 1 1 d . . . . .
F10 F 0.25133(7) 1.11041(14) 0.25229(3) 0.0313(2) Uani 1 1 d . . . . .
F11 F 0.07614(7) 0.74852(15) 0.25027(4) 0.0334(2) Uani 1 1 d . . . . .
F12 F -0.05424(7) 0.61587(17) 0.28507(4) 0.0424(3) Uani 1 1 d . . . . .
F13 F -0.02933(8) 0.46920(16) 0.36588(4) 0.0427(3) Uani 1 1 d . . . . .
F14 F 0.13149(8) 0.47681(16) 0.41303(4) 0.0390(3) Uani 1 1 d . . . . .
F15 F 0.26436(7) 0.60673(14) 0.37843(3) 0.0301(2) Uani 1 1 d . . . . .
O2 O 0.29217(8) 0.90665(17) 0.32160(4) 0.0233(2) Uani 1 1 d . . . . .
H2A H 0.3084(18) 0.983(4) 0.3104(9) 0.045(8) Uiso 1 1 d . . . . .
C33 C 0.34675(11) 0.6233(2) 0.29677(5) 0.0222(3) Uani 1 1 d . . . . .
C34 C 0.42835(11) 0.6841(2) 0.29104(5) 0.0239(3) Uani 1 1 d . . . . .
C35 C 0.50169(11) 0.5851(2) 0.29257(6) 0.0258(4) Uani 1 1 d . . . . .
C36 C 0.49609(11) 0.4155(2) 0.30090(6) 0.0258(4) Uani 1 1 d . . . . .
C37 C 0.41701(12) 0.3479(2) 0.30669(6) 0.0258(4) Uani 1 1 d . . . . .
C38 C 0.34501(11) 0.4509(2) 0.30409(6) 0.0244(3) Uani 1 1 d . . . . .
C39 C 0.24724(10) 0.8129(2) 0.24085(5) 0.0229(3) Uani 1 1 d . . . . .
C40 C 0.23940(11) 0.6908(2) 0.20807(6) 0.0266(4) Uani 1 1 d . . . . .
C41 C 0.23348(12) 0.7265(3) 0.16388(6) 0.0300(4) Uani 1 1 d . . . . .
C42 C 0.23228(11) 0.8916(3) 0.15016(6) 0.0293(4) Uani 1 1 d . . . . .
C43 C 0.23833(11) 1.0182(2) 0.18077(6) 0.0272(4) Uani 1 1 d . . . . .
C44 C 0.24544(11) 0.9768(2) 0.22478(5) 0.0236(3) Uani 1 1 d . . . . .
C45 C 0.17886(11) 0.6804(2) 0.31184(6) 0.0239(3) Uani 1 1 d . . . . .
C46 C 0.09493(11) 0.6798(2) 0.29050(6) 0.0267(4) Uani 1 1 d . . . . .
C47 C 0.02515(11) 0.6110(3) 0.30795(7) 0.0312(4) Uani 1 1 d . . . . .
C48 C 0.03698(12) 0.5405(3) 0.34886(7) 0.0330(4) Uani 1 1 d . . . . .
C49 C 0.11827(13) 0.5430(2) 0.37245(6) 0.0301(4) Uani 1 1 d . . . . .
C50 C 0.18589(11) 0.6120(2) 0.35371(6) 0.0261(4) Uani 1 1 d . . . . .
B1 B 0.26484(12) 0.7585(3) 0.29299(6) 0.0224(4) Uani 1 1 d . . . . .
O1 O 0.22692(9) 1.0319(2) 0.53206(4) 0.0370(3) Uani 1 1 d . . . . .
N1 N 0.26000(10) 0.9225(2) 0.46799(5) 0.0276(3) Uani 1 1 d . . . . .
N2 N 0.31080(10) 0.9475(2) 0.40547(5) 0.0261(3) Uani 1 1 d . . . . .
H2 H 0.3068(19) 0.937(4) 0.3716(10) 0.062(8) Uiso 1 1 d . . . . .
C1 C 0.34801(11) 0.8776(2) 0.47573(6) 0.0274(4) Uani 1 1 d . . . . .
C2 C 0.37770(11) 0.8927(2) 0.43584(6) 0.0265(4) Uani 1 1 d . . . . .
C3 C 0.46355(12) 0.8494(2) 0.42834(6) 0.0280(4) Uani 1 1 d . . . . .
C4 C 0.49476(12) 0.8726(3) 0.38867(6) 0.0307(4) Uani 1 1 d . . . . .
H4 H 0.458845 0.921327 0.364693 0.037 Uiso 1 1 calc R U . . .
C5 C 0.57929(12) 0.8242(3) 0.38401(7) 0.0356(4) Uani 1 1 d . . . . .
H5 H 0.600977 0.841316 0.356942 0.043 Uiso 1 1 calc R U . . .
C6 C 0.63090(12) 0.7519(3) 0.41846(7) 0.0361(4) Uani 1 1 d . . . . .
H6 H 0.687546 0.716678 0.414538 0.043 Uiso 1 1 calc R U . . .
C7 C 0.60212(12) 0.7288(3) 0.45932(7) 0.0336(4) Uani 1 1 d . . . . .
C8 C 0.65550(13) 0.6542(3) 0.49565(7) 0.0387(5) Uani 1 1 d . . . . .
H8 H 0.712523 0.619846 0.492226 0.046 Uiso 1 1 calc R U . . .
C9 C 0.62638(14) 0.6319(3) 0.53467(7) 0.0401(5) Uani 1 1 d . . . . .
H9 H 0.663497 0.583108 0.558194 0.048 Uiso 1 1 calc R U . . .
C10 C 0.54026(13) 0.6806(3) 0.54124(6) 0.0350(4) Uani 1 1 d . . . . .
C11 C 0.50919(15) 0.6516(3) 0.58111(7) 0.0413(5) Uani 1 1 d . . . . .
H11 H 0.545444 0.598996 0.604358 0.050 Uiso 1 1 calc R U . . .
C12 C 0.42658(15) 0.6984(3) 0.58706(7) 0.0429(5) Uani 1 1 d . . . . .
H12 H 0.406514 0.677031 0.614346 0.051 Uiso 1 1 calc R U . . .
C13 C 0.37225(14) 0.7761(3) 0.55387(6) 0.0371(4) Uani 1 1 d . . . . .
H13 H 0.315756 0.808876 0.558746 0.045 Uiso 1 1 calc R U . . .
C14 C 0.40006(12) 0.8066(3) 0.51329(6) 0.0305(4) Uani 1 1 d . . . . .
C15 C 0.48504(12) 0.7575(2) 0.50622(6) 0.0302(4) Uani 1 1 d . . . . .
C16 C 0.51656(12) 0.7800(3) 0.46476(6) 0.0298(4) Uani 1 1 d . . . . .
C17 C 0.24008(11) 0.9640(2) 0.42520(6) 0.0262(4) Uani 1 1 d . . . . .
C18 C 0.20116(12) 0.9549(3) 0.49974(6) 0.0295(4) Uani 1 1 d . . . . .
C19 C 0.11587(12) 0.8719(2) 0.49156(6) 0.0293(4) Uani 1 1 d . . . . .
C20 C 0.09140(13) 0.8027(3) 0.52966(7) 0.0351(4) Uani 1 1 d . . . . .
H20 H 0.128449 0.814206 0.556467 0.042 Uiso 1 1 calc R U . . .
C21 C 0.01351(14) 0.7170(3) 0.52899(8) 0.0401(5) Uani 1 1 d . . . . .
H21 H -0.001497 0.665418 0.554792 0.048 Uiso 1 1 calc R U . . .
C22 C -0.04114(14) 0.7080(3) 0.49067(8) 0.0405(5) Uani 1 1 d . . . . .
H22 H -0.094334 0.649321 0.490164 0.049 Uiso 1 1 calc R U . . .
C23 C -0.02065(13) 0.7834(3) 0.45185(7) 0.0352(4) Uani 1 1 d . . . . .
C24 C -0.08482(13) 0.7874(3) 0.41442(8) 0.0418(5) Uani 1 1 d . . . . .
H24 H -0.136787 0.725203 0.414649 0.050 Uiso 1 1 calc R U . . .
C25 C -0.07268(13) 0.8776(3) 0.37898(8) 0.0412(5) Uani 1 1 d . . . . .
H25 H -0.117531 0.883796 0.355078 0.049 Uiso 1 1 calc R U . . .
C26 C 0.00673(13) 0.9648(3) 0.37657(7) 0.0345(4) Uani 1 1 d . . . . .
C27 C 0.01556(14) 1.0605(3) 0.33891(7) 0.0383(5) Uani 1 1 d . . . . .
H27 H -0.032288 1.070428 0.316657 0.046 Uiso 1 1 calc R U . . .
C28 C 0.09140(14) 1.1395(3) 0.33360(7) 0.0373(5) Uani 1 1 d . . . . .
H28 H 0.095435 1.209903 0.309003 0.045 Uiso 1 1 calc R U . . .
C29 C 0.16249(13) 1.1142(3) 0.36508(6) 0.0320(4) Uani 1 1 d . . . . .
H29 H 0.215966 1.165735 0.361288 0.038 Uiso 1 1 calc R U . . .
C30 C 0.15725(12) 1.0155(2) 0.40195(6) 0.0275(4) Uani 1 1 d . . . . .
C31 C 0.07658(12) 0.9475(2) 0.41083(6) 0.0288(4) Uani 1 1 d . . . . .
C32 C 0.06052(12) 0.8634(2) 0.45108(6) 0.0295(4) Uani 1 1 d . . . . .

loop_
_atom_site_aniso_label
_atom_site_aniso_U_11
_atom_site_aniso_U_22
_atom_site_aniso_U_33
_atom_site_aniso_U_23
_atom_site_aniso_U_13
_atom_site_aniso_U_12
F1 0.0255(5) 0.0267(5) 0.0304(5) 0.0018(4) 0.0093(4) -0.0033(4)
F2 0.0197(5) 0.0386(6) 0.0395(6) 0.0002(5) 0.0099(4) -0.0034(4)
F3 0.0244(5) 0.0380(6) 0.0336(6) 0.0003(5) 0.0042(4) 0.0090(4)
F4 0.0327(6) 0.0242(5) 0.0408(6) 0.0024(5) 0.0052(4) 0.0007(4)
F5 0.0233(5) 0.0264(5) 0.0386(6) 0.0001(4) 0.0099(4) -0.0048(4)
F6 0.0523(7) 0.0294(6) 0.0290(6) -0.0025(5) 0.0024(5) -0.0081(5)
F7 0.0601(8) 0.0436(7) 0.0264(6) -0.0105(5) 0.0077(5) -0.0079(6)
F8 0.0423(6) 0.0519(7) 0.0205(5) 0.0035(5) 0.0046(4) -0.0016(5)
F9 0.0412(6) 0.0345(6) 0.0310(6) 0.0083(5) 0.0023(5) 0.0036(5)
F10 0.0396(6) 0.0275(5) 0.0261(5) -0.0011(4) 0.0020(4) 0.0041(5)
F11 0.0222(5) 0.0460(7) 0.0315(5) 0.0054(5) 0.0019(4) -0.0005(5)
F12 0.0188(5) 0.0522(8) 0.0566(8) 0.0002(6) 0.0062(5) -0.0048(5)
F13 0.0329(6) 0.0414(7) 0.0594(8) 0.0036(6) 0.0273(6) -0.0065(5)
F14 0.0466(7) 0.0409(7) 0.0333(6) 0.0070(5) 0.0197(5) -0.0031(5)
F15 0.0293(5) 0.0358(6) 0.0251(5) 0.0031(4) 0.0040(4) -0.0040(4)
O2 0.0249(6) 0.0247(6) 0.0211(6) 0.0000(5) 0.0055(5) -0.0030(5)
C33 0.0208(8) 0.0270(9) 0.0196(7) -0.0008(6) 0.0055(6) -0.0014(6)
C34 0.0241(8) 0.0253(8) 0.0232(8) 0.0007(7) 0.0059(6) -0.0023(7)
C35 0.0193(8) 0.0341(10) 0.0253(8) -0.0011(7) 0.0070(6) -0.0023(7)
C36 0.0217(8) 0.0315(9) 0.0245(8) -0.0014(7) 0.0042(6) 0.0059(7)
C37 0.0277(9) 0.0243(9) 0.0257(8) 0.0002(7) 0.0042(7) 0.0003(7)
C38 0.0206(8) 0.0280(9) 0.0254(8) 0.0003(7) 0.0054(6) -0.0030(7)
C39 0.0161(7) 0.0306(9) 0.0225(8) -0.0006(7) 0.0049(6) -0.0004(6)
C40 0.0252(8) 0.0284(9) 0.0265(8) 0.0000(7) 0.0046(7) -0.0037(7)
C41 0.0280(9) 0.0384(10) 0.0240(8) -0.0069(8) 0.0045(7) -0.0043(8)
C42 0.0239(8) 0.0449(11) 0.0192(8) 0.0025(7) 0.0037(6) 0.0000(8)
C43 0.0212(8) 0.0331(9) 0.0273(9) 0.0047(7) 0.0031(6) 0.0028(7)
C44 0.0188(8) 0.0300(9) 0.0222(8) -0.0022(7) 0.0032(6) 0.0020(6)
C45 0.0231(8) 0.0243(8) 0.0255(8) -0.0021(7) 0.0076(6) -0.0011(6)
C46 0.0232(8) 0.0281(9) 0.0296(9) -0.0011(7) 0.0070(7) -0.0001(7)
C47 0.0178(8) 0.0337(10) 0.0429(10) -0.0034(8) 0.0075(7) -0.0018(7)
C48 0.0275(9) 0.0297(10) 0.0463(11) -0.0016(8) 0.0212(8) -0.0043(8)
C49 0.0353(10) 0.0279(9) 0.0304(9) 0.0019(7) 0.0166(8) -0.0004(8)
C50 0.0247(8) 0.0273(9) 0.0277(8) -0.0014(7) 0.0081(7) -0.0014(7)
B1 0.0200(8) 0.0262(9) 0.0218(8) -0.0008(7) 0.0053(7) -0.0016(7)
O1 0.0334(7) 0.0503(9) 0.0282(7) -0.0094(6) 0.0077(5) -0.0052(6)
N1 0.0249(7) 0.0352(8) 0.0235(7) -0.0026(6) 0.0056(6) -0.0015(6)
N2 0.0235(7) 0.0315(8) 0.0236(7) -0.0014(6) 0.0041(6) -0.0014(6)
C1 0.0231(8) 0.0348(10) 0.0246(8) -0.0036(7) 0.0044(6) -0.0028(7)
C2 0.0241(8) 0.0318(9) 0.0235(8) -0.0017(7) 0.0026(6) -0.0018(7)
C3 0.0247(8) 0.0331(10) 0.0265(8) -0.0047(7) 0.0050(7) -0.0030(7)
C4 0.0248(9) 0.0395(11) 0.0278(9) -0.0023(8) 0.0031(7) -0.0014(8)
C5 0.0263(9) 0.0505(12) 0.0314(10) -0.0076(9) 0.0090(7) -0.0031(8)
C6 0.0232(9) 0.0455(12) 0.0400(11) -0.0076(9) 0.0059(8) -0.0001(8)
C7 0.0262(9) 0.0391(11) 0.0352(10) -0.0066(8) 0.0026(7) -0.0006(8)
C8 0.0265(9) 0.0445(12) 0.0441(11) -0.0048(9) 0.0008(8) 0.0042(8)
C9 0.0348(11) 0.0445(12) 0.0389(11) 0.0001(9) -0.0034(8) 0.0046(9)
C10 0.0328(10) 0.0400(11) 0.0309(10) -0.0028(8) -0.0005(8) -0.0009(8)
C11 0.0445(12) 0.0495(13) 0.0276(10) 0.0025(9) -0.0039(8) 0.0045(10)
C12 0.0434(12) 0.0596(14) 0.0258(9) 0.0048(9) 0.0050(8) 0.0009(10)
C13 0.0333(10) 0.0507(12) 0.0275(9) -0.0004(9) 0.0048(8) 0.0001(9)
C14 0.0294(9) 0.0363(10) 0.0255(9) -0.0024(8) 0.0019(7) -0.0028(8)
C15 0.0302(9) 0.0337(10) 0.0260(9) -0.0027(7) 0.0013(7) -0.0029(8)
C16 0.0261(9) 0.0338(10) 0.0293(9) -0.0055(8) 0.0034(7) -0.0024(7)
C17 0.0255(8) 0.0293(9) 0.0244(8) -0.0017(7) 0.0051(6) -0.0010(7)
C18 0.0289(9) 0.0353(10) 0.0254(8) -0.0014(7) 0.0072(7) -0.0003(8)
C19 0.0268(9) 0.0297(9) 0.0330(9) -0.0009(7) 0.0092(7) 0.0003(7)
C20 0.0352(10) 0.0359(10) 0.0364(10) 0.0007(8) 0.0130(8) 0.0032(8)
C21 0.0413(11) 0.0335(11) 0.0504(12) 0.0048(9) 0.0242(10) 0.0010(9)
C22 0.0314(10) 0.0329(10) 0.0600(14) -0.0033(10) 0.0163(9) -0.0042(8)
C23 0.0269(9) 0.0319(10) 0.0484(12) -0.0114(9) 0.0107(8) -0.0008(8)
C24 0.0226(9) 0.0485(13) 0.0552(13) -0.0170(11) 0.0080(9) -0.0043(9)
C25 0.0244(9) 0.0528(13) 0.0453(12) -0.0149(10) 0.0006(8) 0.0061(9)
C26 0.0281(9) 0.0387(11) 0.0363(10) -0.0100(8) 0.0026(8) 0.0065(8)
C27 0.0347(10) 0.0450(12) 0.0331(10) -0.0063(9) -0.0036(8) 0.0142(9)
C28 0.0424(11) 0.0370(11) 0.0323(10) 0.0011(8) 0.0038(8) 0.0121(9)
C29 0.0341(10) 0.0322(10) 0.0304(9) 0.0000(8) 0.0071(7) 0.0036(8)
C30 0.0279(9) 0.0289(9) 0.0260(8) -0.0044(7) 0.0051(7) 0.0019(7)
C31 0.0258(9) 0.0288(9) 0.0320(9) -0.0076(7) 0.0045(7) 0.0031(7)
C32 0.0254(9) 0.0279(9) 0.0364(10) -0.0068(8) 0.0084(7) 0.0015(7)

loop_
_atom_type_symbol
_atom_type_description
_atom_type_scat_dispersion_real
_atom_type_scat_dispersion_imag
_atom_type_scat_source
C C 0.0181 0.0091 'International Tables Vol C Tables 4.2.6.8 and 6.1.1.4'
H H 0.0000 0.0000 'International Tables Vol C Tables 4.2.6.8 and 6.1.1.4'
B B 0.0090 0.0039 'International Tables Vol C Tables 4.2.6.8 and 6.1.1.4'
F F 0.0727 0.0534 'International Tables Vol C Tables 4.2.6.8 and 6.1.1.4'
N N 0.0311 0.0180 'International Tables Vol C Tables 4.2.6.8 and 6.1.1.4'
O O 0.0492 0.0322 'International Tables Vol C Tables 4.2.6.8 and 6.1.1.4'

loop_
_exptl_crystal_face_index_h
_exptl_crystal_face_index_k
_exptl_crystal_face_index_l
_exptl_crystal_face_perp_dist
2 -1 -1 0.0201
-9 0 11 0.0194
3 5 -9 0.0369
-10 0 9 0.0183
8 -3 -3 0.0225
6 3 9 0.0267
-8 1 -8 0.0172
-1 -4 -12 0.0346
-2 2 -18 0.0192
0 5 -5 0.0317
0 1 19 0.0187
5 -4 9 0.0267

loop_
_geom_angle_atom_site_label_1
_geom_angle_atom_site_label_2
_geom_angle_atom_site_label_3
_geom_angle
_geom_angle_site_symmetry_1
_geom_angle_site_symmetry_3
_geom_angle_publ_flag
B1 O2 H2A 116(2) . . ?
C34 C33 B1 118.49(15) . . ?
C38 C33 C34 113.47(16) . . ?
C38 C33 B1 128.02(15) . . ?
F1 C34 C33 119.90(15) . . ?
F1 C34 C35 115.61(15) . . ?
C35 C34 C33 124.49(17) . . ?
F2 C35 C34 120.78(17) . . ?
F2 C35 C36 119.99(16) . . ?
C36 C35 C34 119.23(16) . . ?
F3 C36 C35 121.25(16) . . ?
F3 C36 C37 119.78(17) . . ?
C35 C36 C37 118.96(16) . . ?
F4 C37 C36 119.36(16) . . ?
F4 C37 C38 120.72(16) . . ?
C36 C37 C38 119.92(17) . . ?
F5 C38 C33 120.75(15) . . ?
F5 C38 C37 115.34(16) . . ?
C37 C38 C33 123.91(16) . . ?
C40 C39 B1 120.88(16) . . ?
C44 C39 C40 113.23(15) . . ?
C44 C39 B1 125.71(15) . . ?
F6 C40 C39 119.48(16) . . ?
F6 C40 C41 116.36(16) . . ?
C41 C40 C39 124.15(18) . . ?
F7 C41 C40 121.29(18) . . ?
F7 C41 C42 119.05(16) . . ?
C42 C41 C40 119.65(17) . . ?
F8 C42 C41 120.43(17) . . ?
F8 C42 C43 120.44(18) . . ?
C43 C42 C41 119.12(16) . . ?
F9 C43 C42 119.84(16) . . ?
F9 C43 C44 120.77(17) . . ?
C42 C43 C44 119.39(18) . . ?
F10 C44 C39 120.75(15) . . ?
F10 C44 C43 114.82(16) . . ?
C43 C44 C39 124.42(16) . . ?
C46 C45 C50 113.25(16) . . ?
C46 C45 B1 126.55(16) . . ?
C50 C45 B1 120.16(15) . . ?
F11 C46 C45 120.87(15) . . ?
F11 C46 C47 115.20(16) . . ?
C47 C46 C45 123.93(17) . . ?
F12 C47 C46 120.12(18) . . ?
F12 C47 C48 120.01(16) . . ?
C48 C47 C46 119.86(17) . . ?
F13 C48 C47 120.77(18) . . ?
F13 C48 C49 120.19(19) . . ?
C47 C48 C49 119.04(16) . . ?
F14 C49 C48 120.29(16) . . ?
F14 C49 C50 120.59(18) . . ?
C48 C49 C50 119.12(18) . . ?
F15 C50 C45 119.35(15) . . ?
F15 C50 C49 115.90(16) . . ?
C49 C50 C45 124.73(17) . . ?
O2 B1 C33 107.79(14) . . ?
O2 B1 C39 111.61(14) . . ?
O2 B1 C45 105.61(13) . . ?
C39 B1 C33 105.42(13) . . ?
C45 B1 C33 112.83(14) . . ?
C45 B1 C39 113.55(14) . . ?
C1 N1 C18 128.29(15) . . ?
C17 N1 C1 108.77(14) . . ?
C17 N1 C18 121.90(16) . . ?
C2 N2 H2 126.6(17) . . ?
C17 N2 H2 121.3(16) . . ?
C17 N2 C2 108.66(15) . . ?
N1 C1 C14 132.15(16) . . ?
C2 C1 N1 105.11(15) . . ?
C2 C1 C14 122.19(17) . . ?
N2 C2 C3 127.50(16) . . ?
C1 C2 N2 108.74(16) . . ?
C1 C2 C3 123.71(17) . . ?
C4 C3 C2 123.65(17) . . ?
C4 C3 C16 120.98(17) . . ?
C16 C3 C2 115.37(16) . . ?
C3 C4 H4 120.1 . . ?
C3 C4 C5 119.86(18) . . ?
C5 C4 H4 120.1 . . ?
C4 C5 H5 119.9 . . ?
C6 C5 C4 120.13(18) . . ?
C6 C5 H5 119.9 . . ?
C5 C6 H6 119.2 . . ?
C5 C6 C7 121.67(18) . . ?
C7 C6 H6 119.2 . . ?
C6 C7 C8 122.26(19) . . ?
C6 C7 C16 118.80(18) . . ?
C16 C7 C8 118.94(18) . . ?
C7 C8 H8 119.3 . . ?
C9 C8 C7 121.38(19) . . ?
C9 C8 H8 119.3 . . ?
C8 C9 H9 119.4 . . ?
C8 C9 C10 121.24(19) . . ?
C10 C9 H9 119.4 . . ?
C11 C10 C9 121.14(19) . . ?
C11 C10 C15 119.39(19) . . ?
C15 C10 C9 119.46(19) . . ?
C10 C11 H11 119.6 . . ?
C12 C11 C10 120.71(19) . . ?
C12 C11 H11 119.6 . . ?
C11 C12 H12 119.5 . . ?
C11 C12 C13 121.0(2) . . ?
C13 C12 H12 119.5 . . ?
C12 C13 H13 119.8 . . ?
C12 C13 C14 120.4(2) . . ?
C14 C13 H13 119.8 . . ?
C13 C14 C1 125.37(18) . . ?
C13 C14 C15 119.53(18) . . ?
C15 C14 C1 115.02(16) . . ?
C10 C15 C16 118.81(18) . . ?
C14 C15 C10 118.90(17) . . ?
C14 C15 C16 122.28(17) . . ?
C3 C16 C7 118.51(17) . . ?
C3 C16 C15 121.33(17) . . ?
C7 C16 C15 120.15(18) . . ?
N1 C17 C30 128.70(16) . . ?
N2 C17 N1 108.70(16) . . ?
N2 C17 C30 122.59(16) . . ?
O1 C18 N1 118.68(17) . . ?
O1 C18 C19 124.69(17) . . ?
N1 C18 C19 116.25(16) . . ?
C20 C19 C18 111.76(17) . . ?
C20 C19 C32 121.22(18) . . ?
C32 C19 C18 127.00(17) . . ?
C19 C20 H20 119.5 . . ?
C21 C20 C19 120.9(2) . . ?
C21 C20 H20 119.5 . . ?
C20 C21 H21 120.5 . . ?
C22 C21 C20 119.0(2) . . ?
C22 C21 H21 120.5 . . ?
C21 C22 H22 119.1 . . ?
C21 C22 C23 121.76(19) . . ?
C23 C22 H22 119.1 . . ?
C22 C23 C24 118.85(19) . . ?
C22 C23 C32 120.3(2) . . ?
C32 C23 C24 120.8(2) . . ?
C23 C24 H24 119.6 . . ?
C25 C24 C23 120.8(2) . . ?
C25 C24 H24 119.6 . . ?
C24 C25 H25 119.5 . . ?
C24 C25 C26 121.0(2) . . ?
C26 C25 H25 119.5 . . ?
C27 C26 C25 118.74(19) . . ?
C27 C26 C31 121.10(19) . . ?
C31 C26 C25 120.1(2) . . ?
C26 C27 H27 119.2 . . ?
C28 C27 C26 121.55(19) . . ?
C28 C27 H27 119.2 . . ?
C27 C28 H28 120.8 . . ?
C27 C28 C29 118.4(2) . . ?
C29 C28 H28 120.8 . . ?
C28 C29 H29 119.2 . . ?
C30 C29 C28 121.66(19) . . ?
C30 C29 H29 119.2 . . ?
C29 C30 C17 114.72(17) . . ?
C29 C30 C31 121.01(17) . . ?
C31 C30 C17 123.36(17) . . ?
C26 C31 C30 115.56(18) . . ?
C26 C31 C32 118.42(17) . . ?
C30 C31 C32 126.02(17) . . ?
C19 C32 C31 124.91(17) . . ?
C23 C32 C19 116.61(18) . . ?
C23 C32 C31 118.04(18) . . ?

loop_
_geom_bond_atom_site_label_1
_geom_bond_atom_site_label_2
_geom_bond_distance
_geom_bond_site_symmetry_2
_geom_bond_publ_flag
F1 C34 1.352(2) . ?
F2 C35 1.344(2) . ?
F3 C36 1.344(2) . ?
F4 C37 1.344(2) . ?
F5 C38 1.3528(19) . ?
F6 C40 1.352(2) . ?
F7 C41 1.345(2) . ?
F8 C42 1.346(2) . ?
F9 C43 1.342(2) . ?
F10 C44 1.351(2) . ?
F11 C46 1.352(2) . ?
F12 C47 1.345(2) . ?
F13 C48 1.344(2) . ?
F14 C49 1.347(2) . ?
F15 C50 1.357(2) . ?
O2 H2A 0.76(3) . ?
O2 B1 1.496(2) . ?
C33 C34 1.394(2) . ?
C33 C38 1.385(3) . ?
C33 B1 1.661(3) . ?
C34 C35 1.384(2) . ?
C35 C36 1.372(3) . ?
C36 C37 1.379(3) . ?
C37 C38 1.383(3) . ?
C39 C40 1.392(3) . ?
C39 C44 1.388(3) . ?
C39 B1 1.653(3) . ?
C40 C41 1.383(3) . ?
C41 C42 1.373(3) . ?
C42 C43 1.372(3) . ?
C43 C44 1.386(2) . ?
C45 C46 1.388(2) . ?
C45 C50 1.391(2) . ?
C45 B1 1.651(2) . ?
C46 C47 1.388(2) . ?
C47 C48 1.369(3) . ?
C48 C49 1.379(3) . ?
C49 C50 1.380(2) . ?
O1 C18 1.193(2) . ?
N1 C1 1.410(2) . ?
N1 C17 1.356(2) . ?
N1 C18 1.449(2) . ?
N2 H2 1.04(3) . ?
N2 C2 1.380(2) . ?
N2 C17 1.334(2) . ?
C1 C2 1.375(2) . ?
C1 C14 1.440(3) . ?
C2 C3 1.431(3) . ?
C3 C4 1.386(3) . ?
C3 C16 1.417(3) . ?
C4 H4 0.9500 . ?
C4 C5 1.400(3) . ?
C5 H5 0.9500 . ?
C5 C6 1.372(3) . ?
C6 H6 0.9500 . ?
C6 C7 1.403(3) . ?
C7 C8 1.434(3) . ?
C7 C16 1.427(3) . ?
C8 H8 0.9500 . ?
C8 C9 1.351(3) . ?
C9 H9 0.9500 . ?
C9 C10 1.438(3) . ?
C10 C11 1.398(3) . ?
C10 C15 1.429(3) . ?
C11 H11 0.9500 . ?
C11 C12 1.377(3) . ?
C12 H12 0.9500 . ?
C12 C13 1.386(3) . ?
C13 H13 0.9500 . ?
C13 C14 1.398(3) . ?
C14 C15 1.426(3) . ?
C15 C16 1.439(3) . ?
C17 C30 1.454(3) . ?
C18 C19 1.477(3) . ?
C19 C20 1.394(3) . ?
C19 C32 1.425(3) . ?
C20 H20 0.9500 . ?
C20 C21 1.391(3) . ?
C21 H21 0.9500 . ?
C21 C22 1.367(3) . ?
C22 H22 0.9500 . ?
C22 C23 1.411(3) . ?
C23 C24 1.428(3) . ?
C23 C32 1.420(3) . ?
C24 H24 0.9500 . ?
C24 C25 1.340(4) . ?
C25 H25 0.9500 . ?
C25 C26 1.430(3) . ?
C26 C27 1.408(3) . ?
C26 C31 1.424(3) . ?
C27 H27 0.9500 . ?
C27 C28 1.368(3) . ?
C28 H28 0.9500 . ?
C28 C29 1.391(3) . ?
C29 H29 0.9500 . ?
C29 C30 1.391(3) . ?
C30 C31 1.429(3) . ?
C31 C32 1.458(3) . ?

loop_
_geom_hbond_atom_site_label_D
_geom_hbond_atom_site_label_H
_geom_hbond_atom_site_label_A
_geom_hbond_distance_DH
_geom_hbond_distance_HA
_geom_hbond_distance_DA
_geom_hbond_angle_DHA
_geom_hbond_site_symmetry_A
_geom_hbond_publ_flag
O2 H2A F4 0.76(3) 2.24(3) 2.8886(17) 144(3) 1_565 yes
O2 H2A F10 0.76(3) 2.15(3) 2.6877(17) 129(3) . yes
N2 H2 O2 1.04(3) 1.55(3) 2.5849(19) 174(3) . yes

loop_
_geom_torsion_atom_site_label_1
_geom_torsion_atom_site_label_2
_geom_torsion_atom_site_label_3
_geom_torsion_atom_site_label_4
_geom_torsion
_geom_torsion_site_symmetry_1
_geom_torsion_site_symmetry_2
_geom_torsion_site_symmetry_3
_geom_torsion_site_symmetry_4
_geom_torsion_publ_flag
F1 C34 C35 F2 -1.2(2) . . . . ?
F1 C34 C35 C36 179.00(15) . . . . ?
F2 C35 C36 F3 2.5(3) . . . . ?
F2 C35 C36 C37 -178.60(15) . . . . ?
F3 C36 C37 F4 -0.3(3) . . . . ?
F3 C36 C37 C38 178.90(15) . . . . ?
F4 C37 C38 F5 -1.6(2) . . . . ?
F4 C37 C38 C33 177.70(16) . . . . ?
F6 C40 C41 F7 -3.4(3) . . . . ?
F6 C40 C41 C42 177.18(16) . . . . ?
F7 C41 C42 F8 1.9(3) . . . . ?
F7 C41 C42 C43 -178.41(16) . . . . ?
F8 C42 C43 F9 -1.1(3) . . . . ?
F8 C42 C43 C44 179.65(15) . . . . ?
F9 C43 C44 F10 0.5(2) . . . . ?
F9 C43 C44 C39 -179.04(16) . . . . ?
F11 C46 C47 F12 -0.1(3) . . . . ?
F11 C46 C47 C48 -178.97(17) . . . . ?
F12 C47 C48 F13 2.9(3) . . . . ?
F12 C47 C48 C49 -177.41(18) . . . . ?
F13 C48 C49 F14 -1.3(3) . . . . ?
F13 C48 C49 C50 177.89(17) . . . . ?
F14 C49 C50 F15 0.5(3) . . . . ?
F14 C49 C50 C45 178.86(17) . . . . ?
C33 C34 C35 F2 178.77(15) . . . . ?
C33 C34 C35 C36 -1.1(3) . . . . ?
C34 C33 C38 F5 -179.12(15) . . . . ?
C34 C33 C38 C37 1.6(3) . . . . ?
C34 C33 B1 O2 -50.07(19) . . . . ?
C34 C33 B1 C39 69.26(19) . . . . ?
C34 C33 B1 C45 -166.28(15) . . . . ?
C34 C35 C36 F3 -177.71(15) . . . . ?
C34 C35 C36 C37 1.2(3) . . . . ?
C35 C36 C37 F4 -179.23(16) . . . . ?
C35 C36 C37 C38 -0.1(3) . . . . ?
C36 C37 C38 F5 179.22(15) . . . . ?
C36 C37 C38 C33 -1.5(3) . . . . ?
C38 C33 C34 F1 179.61(15) . . . . ?
C38 C33 C34 C35 -0.3(3) . . . . ?
C38 C33 B1 O2 131.68(18) . . . . ?
C38 C33 B1 C39 -109.00(19) . . . . ?
C38 C33 B1 C45 15.5(2) . . . . ?
C39 C40 C41 F7 177.17(16) . . . . ?
C39 C40 C41 C42 -2.2(3) . . . . ?
C40 C39 C44 F10 179.25(15) . . . . ?
C40 C39 C44 C43 -1.2(2) . . . . ?
C40 C39 B1 O2 166.16(15) . . . . ?
C40 C39 B1 C33 49.4(2) . . . . ?
C40 C39 B1 C45 -74.6(2) . . . . ?
C40 C41 C42 F8 -178.70(16) . . . . ?
C40 C41 C42 C43 1.0(3) . . . . ?
C41 C42 C43 F9 179.21(16) . . . . ?
C41 C42 C43 C44 0.0(3) . . . . ?
C42 C43 C44 F10 179.76(15) . . . . ?
C42 C43 C44 C39 0.2(3) . . . . ?
C44 C39 C40 F6 -177.15(15) . . . . ?
C44 C39 C40 C41 2.2(3) . . . . ?
C44 C39 B1 O2 -8.6(2) . . . . ?
C44 C39 B1 C33 -125.33(17) . . . . ?
C44 C39 B1 C45 110.67(18) . . . . ?
C45 C46 C47 F12 179.91(17) . . . . ?
C45 C46 C47 C48 1.0(3) . . . . ?
C46 C45 C50 F15 -179.20(15) . . . . ?
C46 C45 C50 C49 2.5(3) . . . . ?
C46 C45 B1 O2 112.96(19) . . . . ?
C46 C45 B1 C33 -129.53(18) . . . . ?
C46 C45 B1 C39 -9.6(3) . . . . ?
C46 C47 C48 F13 -178.21(17) . . . . ?
C46 C47 C48 C49 1.5(3) . . . . ?
C47 C48 C49 F14 179.01(17) . . . . ?
C47 C48 C49 C50 -1.8(3) . . . . ?
C48 C49 C50 F15 -178.61(16) . . . . ?
C48 C49 C50 C45 -0.3(3) . . . . ?
C50 C45 C46 F11 177.08(16) . . . . ?
C50 C45 C46 C47 -2.9(3) . . . . ?
C50 C45 B1 O2 -64.5(2) . . . . ?
C50 C45 B1 C33 53.0(2) . . . . ?
C50 C45 B1 C39 172.93(16) . . . . ?
B1 C33 C34 F1 1.1(2) . . . . ?
B1 C33 C34 C35 -178.83(16) . . . . ?
B1 C33 C38 F5 -0.8(3) . . . . ?
B1 C33 C38 C37 179.91(16) . . . . ?
B1 C39 C40 F6 7.5(2) . . . . ?
B1 C39 C40 C41 -173.13(16) . . . . ?
B1 C39 C44 F10 -5.7(2) . . . . ?
B1 C39 C44 C43 173.87(16) . . . . ?
B1 C45 C46 F11 -0.5(3) . . . . ?
B1 C45 C46 C47 179.54(17) . . . . ?
B1 C45 C50 F15 -1.4(2) . . . . ?
B1 C45 C50 C49 -179.70(17) . . . . ?
O1 C18 C19 C20 -36.5(3) . . . . ?
O1 C18 C19 C32 141.5(2) . . . . ?
N1 C1 C2 N2 1.1(2) . . . . ?
N1 C1 C2 C3 -176.31(17) . . . . ?
N1 C1 C14 C13 -4.9(4) . . . . ?
N1 C1 C14 C15 171.83(19) . . . . ?
N1 C17 C30 C29 154.42(19) . . . . ?
N1 C17 C30 C31 -36.5(3) . . . . ?
N1 C18 C19 C20 136.31(18) . . . . ?
N1 C18 C19 C32 -45.7(3) . . . . ?
N2 C2 C3 C4 6.5(3) . . . . ?
N2 C2 C3 C16 -173.72(18) . . . . ?
N2 C17 C30 C29 -26.8(3) . . . . ?
N2 C17 C30 C31 142.28(19) . . . . ?
C1 N1 C17 N2 0.0(2) . . . . ?
C1 N1 C17 C30 178.90(18) . . . . ?
C1 N1 C18 O1 40.2(3) . . . . ?
C1 N1 C18 C19 -133.0(2) . . . . ?
C1 C2 C3 C4 -176.62(19) . . . . ?
C1 C2 C3 C16 3.2(3) . . . . ?
C1 C14 C15 C10 -177.90(18) . . . . ?
C1 C14 C15 C16 0.9(3) . . . . ?
C2 N2 C17 N1 0.7(2) . . . . ?
C2 N2 C17 C30 -178.29(17) . . . . ?
C2 C1 C14 C13 -175.1(2) . . . . ?
C2 C1 C14 C15 1.6(3) . . . . ?
C2 C3 C4 C5 -178.98(19) . . . . ?
C2 C3 C16 C7 178.01(18) . . . . ?
C2 C3 C16 C15 -0.6(3) . . . . ?
C3 C4 C5 C6 0.8(3) . . . . ?
C4 C3 C16 C7 -2.2(3) . . . . ?
C4 C3 C16 C15 179.16(19) . . . . ?
C4 C5 C6 C7 -1.8(3) . . . . ?
C5 C6 C7 C8 -179.7(2) . . . . ?
C5 C6 C7 C16 0.8(3) . . . . ?
C6 C7 C8 C9 -179.5(2) . . . . ?
C6 C7 C16 C3 1.2(3) . . . . ?
C6 C7 C16 C15 179.83(19) . . . . ?
C7 C8 C9 C10 0.6(4) . . . . ?
C8 C7 C16 C3 -178.36(19) . . . . ?
C8 C7 C16 C15 0.3(3) . . . . ?
C8 C9 C10 C11 177.6(2) . . . . ?
C8 C9 C10 C15 -1.4(3) . . . . ?
C9 C10 C11 C12 -179.9(2) . . . . ?
C9 C10 C15 C14 -179.46(19) . . . . ?
C9 C10 C15 C16 1.7(3) . . . . ?
C10 C11 C12 C13 -0.3(4) . . . . ?
C10 C15 C16 C3 177.47(18) . . . . ?
C10 C15 C16 C7 -1.2(3) . . . . ?
C11 C10 C15 C14 1.5(3) . . . . ?
C11 C10 C15 C16 -177.3(2) . . . . ?
C11 C12 C13 C14 0.9(4) . . . . ?
C12 C13 C14 C1 176.4(2) . . . . ?
C12 C13 C14 C15 -0.2(3) . . . . ?
C13 C14 C15 C10 -1.0(3) . . . . ?
C13 C14 C15 C16 177.81(19) . . . . ?
C14 C1 C2 N2 173.62(17) . . . . ?
C14 C1 C2 C3 -3.8(3) . . . . ?
C14 C15 C16 C3 -1.3(3) . . . . ?
C14 C15 C16 C7 -179.96(19) . . . . ?
C15 C10 C11 C12 -0.9(3) . . . . ?
C16 C3 C4 C5 1.2(3) . . . . ?
C16 C7 C8 C9 0.0(3) . . . . ?
C17 N1 C1 C2 -0.7(2) . . . . ?
C17 N1 C1 C14 -172.2(2) . . . . ?
C17 N1 C18 O1 -126.8(2) . . . . ?
C17 N1 C18 C19 60.0(2) . . . . ?
C17 N2 C2 C1 -1.1(2) . . . . ?
C17 N2 C2 C3 176.15(19) . . . . ?
C17 C30 C31 C26 -158.94(17) . . . . ?
C17 C30 C31 C32 20.9(3) . . . . ?
C18 N1 C1 C2 -169.03(18) . . . . ?
C18 N1 C1 C14 19.5(3) . . . . ?
C18 N1 C17 N2 169.25(17) . . . . ?
C18 N1 C17 C30 -11.9(3) . . . . ?
C18 C19 C20 C21 -179.25(18) . . . . ?
C18 C19 C32 C23 -176.95(18) . . . . ?
C18 C19 C32 C31 -4.7(3) . . . . ?
C19 C20 C21 C22 -3.0(3) . . . . ?
C20 C19 C32 C23 0.9(3) . . . . ?
C20 C19 C32 C31 173.12(18) . . . . ?
C20 C21 C22 C23 -0.1(3) . . . . ?
C21 C22 C23 C24 -172.4(2) . . . . ?
C21 C22 C23 C32 3.6(3) . . . . ?
C22 C23 C24 C25 170.7(2) . . . . ?
C22 C23 C32 C19 -3.9(3) . . . . ?
C22 C23 C32 C31 -176.70(18) . . . . ?
C23 C24 C25 C26 3.6(3) . . . . ?
C24 C23 C32 C19 172.03(18) . . . . ?
C24 C23 C32 C31 -0.8(3) . . . . ?
C24 C25 C26 C27 -178.8(2) . . . . ?
C24 C25 C26 C31 4.3(3) . . . . ?
C25 C26 C27 C28 -176.50(19) . . . . ?
C25 C26 C31 C30 169.70(18) . . . . ?
C25 C26 C31 C32 -10.1(3) . . . . ?
C26 C27 C28 C29 4.3(3) . . . . ?
C26 C31 C32 C19 -163.87(18) . . . . ?
C26 C31 C32 C23 8.3(3) . . . . ?
C27 C26 C31 C30 -7.1(3) . . . . ?
C27 C26 C31 C32 173.01(18) . . . . ?
C27 C28 C29 C30 -1.9(3) . . . . ?
C28 C29 C30 C17 164.09(18) . . . . ?
C28 C29 C30 C31 -5.3(3) . . . . ?
C29 C30 C31 C26 9.5(3) . . . . ?
C29 C30 C31 C32 -170.65(18) . . . . ?
C30 C31 C32 C19 16.3(3) . . . . ?
C30 C31 C32 C23 -171.54(18) . . . . ?
C31 C26 C27 C28 0.4(3) . . . . ?
C32 C19 C20 C21 2.6(3) . . . . ?
C32 C23 C24 C25 -5.3(3) . . . . ?

loop_
_exptl_oxdiff_crystal_face_indexfrac_h
_exptl_oxdiff_crystal_face_indexfrac_k
_exptl_oxdiff_crystal_face_indexfrac_l
_exptl_oxdiff_crystal_face_x
_exptl_oxdiff_crystal_face_y
_exptl_oxdiff_crystal_face_z
1.9995 -0.9995 -0.9998 0.0955 -0.0297 0.2593
-8.9728 -0.3616 11.4227 -0.9289 0.2228 -0.2960
2.5812 4.5324 -8.5227 0.7073 -0.0935 -0.7007
-9.5381 0.0902 9.1562 -0.9024 0.1185 -0.4144
7.7327 -3.3141 -3.1237 0.4022 -0.0523 0.9141
5.9272 3.1889 8.8450 0.5965 0.7771 -0.2007
-8.4297 1.1935 -7.8675 -0.4583 -0.5980 -0.6576
-0.5996 -4.0584 -11.9649 -0.1898 -0.7892 0.5841
-2.0502 1.6537 -17.8326 0.2474 -0.8338 -0.4935
-0.2466 4.9517 -5.2299 0.4625 -0.0115 -0.8865
0.0677 1.3774 19.1010 -0.1813 0.9774 -0.1085
5.3446 -3.5347 8.5502 0.0101 0.4107 0.9117
